data_7711369
loop_
_publ_author_name
'Stamou, Christina'
'Lada, Zoi G.'
'Chasapis, Christos T.'
'Papaioannou, Dionissios'
'Dechambenoit, Pierre'
'Perlepes, Spyros P.'

_publ_section_title
;
 Indium(iii)/2-benzoylpyridine chemistry: interesting indium(iii)
 bromide-assisted transformations of the ligand
;
_journal_name_full 'Dalton Transactions'
_journal_paper_doi 10.1039/D2DT02851D
_journal_year 2022
_chemical_formula_moiety 'C12 H9 Br4 In N O, C12 H8 N O'
_chemical_formula_sum 'C24 H17 Br4 In N2 O2'
_chemical_formula_weight 799.85
_space_group_crystal_system monoclinic
_space_group_IT_number 15
_space_group_name_Hall '-C 2yc'
_space_group_name_H-M_alt 'C 1 2/c 1'
_atom_sites_solution_hydrogens geom
_audit_creation_method SHELXL-2018/3
_audit_update_record
;
2022-08-29 deposited with the CCDC.	2022-09-28 downloaded from the CCDC.
;
_cell_angle_alpha 90
_cell_angle_beta 108.002(14)
_cell_angle_gamma 90
_cell_formula_units_Z 8
_cell_length_a 34.562(4)
_cell_length_b 7.6912(10)
_cell_length_c 19.859(3)
_cell_measurement_reflns_used 2238
_cell_measurement_temperature 120(2)
_cell_measurement_theta_max 19.53
_cell_measurement_theta_min 2.48
_cell_volume 5020.6(12)
_computing_cell_refinement 'Bruker SAINT'
_computing_data_collection 'Bruker APEX2'
_computing_data_reduction 'Bruker SAINT'
_computing_structure_refinement 'SHELXL-2018/3 (Sheldrick, 2018)'
_computing_structure_solution 'Intrinsic Phasing (Bruker)'
_diffrn_ambient_temperature 120(2)
_diffrn_measured_fraction_theta_full 0.966
_diffrn_measured_fraction_theta_max 0.966
_diffrn_measurement_device_type 'Bruker APEX-II Quasar'
_diffrn_measurement_method 'phi and omega scans'
_diffrn_radiation_type MoK\a
_diffrn_radiation_wavelength 0.71073
_diffrn_reflns_av_R_equivalents 0.1802
_diffrn_reflns_av_unetI/netI 0.0778
_diffrn_reflns_Laue_measured_fraction_full 0.966
_diffrn_reflns_Laue_measured_fraction_max 0.966
_diffrn_reflns_limit_h_max 32
_diffrn_reflns_limit_h_min -32
_diffrn_reflns_limit_k_max 7
_diffrn_reflns_limit_k_min -7
_diffrn_reflns_limit_l_max 18
_diffrn_reflns_limit_l_min -18
_diffrn_reflns_number 36527
_diffrn_reflns_point_group_measured_fraction_full 0.966
_diffrn_reflns_point_group_measured_fraction_max 0.966
_diffrn_reflns_theta_full 19.933
_diffrn_reflns_theta_max 19.933
_diffrn_reflns_theta_min 2.479
_diffrn_source 'Incoatec microfocus sealed tube'
_exptl_absorpt_coefficient_mu 7.333
_exptl_absorpt_correction_T_max 0.7444
_exptl_absorpt_correction_T_min 0.5994
_exptl_absorpt_correction_type multi-scan
_exptl_absorpt_process_details SADABS
_exptl_crystal_colour yellow
_exptl_crystal_density_diffrn 2.116
_exptl_crystal_density_meas ?
_exptl_crystal_description needle
_exptl_crystal_F_000 3040
_exptl_crystal_size_max 0.150
_exptl_crystal_size_mid 0.020
_exptl_crystal_size_min 0.010
_refine_diff_density_max 0.727
_refine_diff_density_min -0.913
_refine_diff_density_rms 0.167
_refine_ls_extinction_method none
_refine_ls_goodness_of_fit_ref 1.129
_refine_ls_hydrogen_treatment constr
_refine_ls_matrix_type full
_refine_ls_number_parameters 298
_refine_ls_number_reflns 2247
_refine_ls_number_restraints 108
_refine_ls_restrained_S_all 1.114
_refine_ls_R_factor_all 0.0921
_refine_ls_R_factor_gt 0.0602
_refine_ls_shift/su_max 0.000
_refine_ls_shift/su_mean 0.000
_refine_ls_structure_factor_coef Fsqd
_refine_ls_weighting_details 'w=1/[\s^2^(Fo^2^)+(0.0001P)^2^+272.5915P] where P=(Fo^2^+2Fc^2^)/3'
_refine_ls_weighting_scheme calc
_refine_ls_wR_factor_gt 0.1057
_refine_ls_wR_factor_ref 0.1175
_reflns_Friedel_coverage 0.000
_reflns_number_gt 1691
_reflns_number_total 2247
_reflns_threshold_expression 'I > 2\s(I)'
_cod_data_source_file d2dt02851d2.cif
_cod_data_source_block shelx
_cod_depositor_comments
;
The following automatic conversions were performed:

data item '_exptl_crystal_density_meas' value 'not measured' was
changed to '?' -- the value is perceived as not measured.

Automatic conversion script
Id: cif_fix_values 7556 2019-12-06 15:28:31Z antanas 
;
_cod_original_cell_volume 5020.5(12)
_cod_original_sg_symbol_H-M 'C 2/c'
_cod_database_code 7711369
_shelx_shelxl_version_number 2018/3
_shelx_space_group_comment
;
The symmetry employed for this shelxl refinement is uniquely defined
by the following loop, which should always be used as a source of
symmetry information in preference to the above space-group names.
They are only intended as comments.
;
_shelx_estimated_absorpt_t_min 0.406
_shelx_estimated_absorpt_t_max 0.930

loop_
_space_group_symop_operation_xyz
'x, y, z'
'-x, y, -z+1/2'
'x+1/2, y+1/2, z'
'-x+1/2, y+1/2, -z+1/2'
'-x, -y, -z'
'x, -y, z-1/2'
'-x+1/2, -y+1/2, -z'
'x+1/2, -y+1/2, z-1/2'

loop_
_atom_site_label
_atom_site_type_symbol
_atom_site_fract_x
_atom_site_fract_y
_atom_site_fract_z
_atom_site_U_iso_or_equiv
_atom_site_adp_type
_atom_site_occupancy
_atom_site_site_symmetry_order
_atom_site_calc_flag
_atom_site_refinement_flags_posn
_atom_site_refinement_flags_adp
_atom_site_refinement_flags_occupancy
_atom_site_disorder_assembly
_atom_site_disorder_group
In1 In 0.88736(4) 0.68068(15) 0.55320(8) 0.0225(4) Uani 1 1 d . . . . .
Br4 Br 0.92429(5) 0.3877(2) 0.56640(11) 0.0306(6) Uani 1 1 d . . . . .
Br1 Br 0.82718(6) 0.5628(2) 0.44492(12) 0.0337(6) Uani 1 1 d . . . . .
Br2 Br 0.93693(6) 0.8049(2) 0.67150(12) 0.0350(6) Uani 1 1 d . . . . .
Br3 Br 0.91713(6) 0.8712(2) 0.47351(12) 0.0363(6) Uani 1 1 d . . . . .
O1 O 0.8487(3) 0.5724(13) 0.6222(7) 0.024(3) Uani 1 1 d . . . . .
N1 N 0.8405(4) 0.8850(17) 0.5641(8) 0.024(4) Uani 1 1 d . U . . .
C5 C 0.8120(5) 0.835(2) 0.5947(10) 0.024(5) Uani 1 1 d . U . . .
N2 N 0.5505(5) 0.394(2) 0.6433(9) 0.038(4) Uani 1 1 d . U . . .
C3 C 0.7832(5) 1.116(2) 0.5819(10) 0.026(5) Uani 1 1 d . . . . .
H3 H 0.763729 1.196942 0.588075 0.031 Uiso 1 1 calc R U . . .
C6 C 0.8170(6) 0.652(2) 0.6214(10) 0.026(5) Uani 1 1 d . . . . .
C4 C 0.7825(5) 0.945(2) 0.6035(10) 0.027(5) Uani 1 1 d . . . . .
H4 H 0.762478 0.905779 0.623715 0.032 Uiso 1 1 calc R U . . .
C12 C 0.8011(6) 0.466(2) 0.7097(11) 0.028(5) Uani 1 1 d . U . . .
H12 H 0.829608 0.457077 0.731872 0.034 Uiso 1 1 calc R U . . .
C8 C 0.7446(5) 0.5712(19) 0.6143(10) 0.021(4) Uani 1 1 d . U . . .
H8 H 0.734161 0.636043 0.571819 0.026 Uiso 1 1 calc R U . . .
O2 O 0.6519(4) 0.420(3) 0.7474(9) 0.088(7) Uani 1 1 d . . . . .
C19 C 0.5513(5) 0.558(2) 0.6751(11) 0.027(5) Uani 1 1 d . U . . .
C1 C 0.8410(5) 1.049(2) 0.5432(10) 0.029(5) Uani 1 1 d . U . . .
H1 H 0.861100 1.085600 0.522631 0.035 Uiso 1 1 calc R U . . .
C7 C 0.7868(5) 0.5696(19) 0.6498(11) 0.023(4) Uani 1 1 d . U . . .
C9 C 0.7190(5) 0.480(2) 0.6406(12) 0.029(5) Uani 1 1 d . U . . .
H9 H 0.690625 0.483207 0.616039 0.035 Uiso 1 1 calc R U . . .
C2 C 0.8121(5) 1.170(2) 0.5513(11) 0.032(6) Uani 1 1 d . . . . .
H2 H 0.812437 1.286887 0.535975 0.038 Uiso 1 1 calc R U . . .
C11 C 0.7754(6) 0.376(2) 0.7382(11) 0.034(6) Uani 1 1 d . . . . .
H11 H 0.785846 0.310923 0.780639 0.041 Uiso 1 1 calc R U . . .
C14 C 0.5900(6) 0.323(2) 0.6666(12) 0.040(5) Uani 1 1 d . U . . .
C24 C 0.5898(6) 0.594(2) 0.7213(12) 0.040(5) Uani 1 1 d . U . . .
C10 C 0.7328(6) 0.384(3) 0.7023(13) 0.043(6) Uani 1 1 d . . . . .
H10 H 0.714108 0.323166 0.720302 0.051 Uiso 1 1 calc R U . . .
C13 C 0.6170(7) 0.441(3) 0.7177(13) 0.046(6) Uani 1 1 d . U . . .
C20 C 0.5199(7) 0.681(3) 0.6657(12) 0.050(5) Uani 1 1 d . U . . .
H20 H 0.493163 0.658641 0.635131 0.061 Uiso 1 1 calc R U . . .
C23 C 0.5983(7) 0.749(3) 0.7589(13) 0.056(6) Uani 1 1 d . U . . .
H23 H 0.624379 0.772977 0.791310 0.068 Uiso 1 1 calc R U . . .
C16 C 0.5597(9) 0.079(3) 0.5928(14) 0.069(6) Uani 1 1 d . U . . .
H16 H 0.562377 -0.031171 0.572664 0.083 Uiso 1 1 calc R U . . .
C17 C 0.5237(8) 0.156(3) 0.5745(14) 0.069(6) Uani 1 1 d . U . . .
H17 H 0.500961 0.096878 0.543554 0.083 Uiso 1 1 calc R U . . .
C15 C 0.5945(8) 0.155(3) 0.6418(14) 0.063(6) Uani 1 1 d . U . . .
H15 H 0.619763 0.096004 0.657241 0.076 Uiso 1 1 calc R U . . .
C18 C 0.5181(7) 0.319(3) 0.5987(12) 0.053(5) Uani 1 1 d . U . . .
H18 H 0.492308 0.375082 0.584142 0.063 Uiso 1 1 calc R U . . .
C22 C 0.5680(9) 0.863(3) 0.7471(14) 0.069(6) Uani 1 1 d . U . . .
H22 H 0.573667 0.971390 0.771254 0.083 Uiso 1 1 calc R U . . .
C21 C 0.5300(8) 0.837(3) 0.7039(13) 0.062(6) Uani 1 1 d . U . . .
H21 H 0.509971 0.925045 0.699011 0.074 Uiso 1 1 calc R U . . .

loop_
_atom_site_aniso_label
_atom_site_aniso_U_11
_atom_site_aniso_U_22
_atom_site_aniso_U_33
_atom_site_aniso_U_23
_atom_site_aniso_U_13
_atom_site_aniso_U_12
In1 0.0357(8) 0.0153(7) 0.0192(11) 0.0014(6) 0.0123(7) 0.0007(6)
Br4 0.0436(12) 0.0195(10) 0.0309(16) 0.0012(9) 0.0145(10) 0.0049(9)
Br1 0.0416(12) 0.0270(11) 0.0292(17) -0.0006(10) 0.0061(11) 0.0022(9)
Br2 0.0449(12) 0.0329(11) 0.0291(17) -0.0077(10) 0.0142(11) -0.0046(10)
Br3 0.0586(13) 0.0231(11) 0.0354(17) 0.0055(10) 0.0266(12) 0.0015(9)
O1 0.029(7) 0.013(7) 0.034(11) 0.002(6) 0.019(7) 0.000(6)
N1 0.029(8) 0.012(7) 0.025(10) 0.000(7) -0.002(7) 0.000(7)
C5 0.021(10) 0.011(9) 0.035(13) -0.008(9) 0.003(9) -0.003(8)
N2 0.061(10) 0.037(9) 0.029(11) -0.005(8) 0.035(8) -0.011(8)
C3 0.033(12) 0.029(13) 0.020(16) -0.004(10) 0.015(11) 0.007(9)
C6 0.034(12) 0.027(12) 0.018(15) 0.005(10) 0.011(10) -0.005(10)
C4 0.047(13) 0.022(12) 0.011(15) 0.001(10) 0.008(10) -0.004(10)
C12 0.040(10) 0.026(10) 0.023(13) -0.003(9) 0.015(10) -0.005(9)
C8 0.037(9) 0.010(8) 0.027(12) 0.007(8) 0.026(9) 0.008(8)
O2 0.026(9) 0.19(2) 0.036(14) 0.045(12) -0.002(8) 0.011(11)
C19 0.036(10) 0.031(10) 0.021(12) 0.003(9) 0.020(9) 0.004(8)
C1 0.024(10) 0.038(11) 0.022(13) -0.005(9) 0.003(9) 0.000(9)
C7 0.043(9) 0.008(8) 0.025(12) 0.002(8) 0.021(9) -0.002(8)
C9 0.031(10) 0.035(10) 0.027(14) -0.012(10) 0.017(10) -0.003(9)
C2 0.038(12) 0.014(10) 0.031(16) 0.000(10) -0.006(11) -0.001(10)
C11 0.053(15) 0.036(12) 0.018(16) 0.011(10) 0.018(12) 0.010(10)
C14 0.070(11) 0.033(9) 0.035(11) 0.006(9) 0.042(9) 0.016(9)
C24 0.061(11) 0.037(10) 0.029(13) 0.017(9) 0.021(10) -0.008(10)
C10 0.043(15) 0.046(14) 0.05(2) 0.004(13) 0.032(13) -0.016(11)
C13 0.053(13) 0.045(12) 0.047(15) 0.006(10) 0.022(12) 0.002(11)
C20 0.070(11) 0.055(11) 0.034(13) 0.011(10) 0.025(10) 0.005(10)
C23 0.093(13) 0.045(11) 0.034(13) 0.013(10) 0.023(11) -0.015(10)
C16 0.131(16) 0.040(12) 0.054(15) -0.010(10) 0.053(13) 0.000(11)
C17 0.115(14) 0.058(12) 0.050(14) -0.019(11) 0.048(12) -0.031(11)
C15 0.111(14) 0.042(11) 0.057(14) 0.017(10) 0.055(11) 0.023(10)
C18 0.080(12) 0.055(11) 0.036(13) -0.008(10) 0.037(10) -0.029(10)
C22 0.133(16) 0.037(11) 0.047(15) 0.002(11) 0.043(13) -0.010(12)
C21 0.118(14) 0.042(11) 0.040(14) 0.006(10) 0.045(12) 0.025(12)

loop_
_atom_type_symbol
_atom_type_description
_atom_type_scat_dispersion_real
_atom_type_scat_dispersion_imag
_atom_type_scat_source
C C 0.0033 0.0016 'International Tables Vol C Tables 4.2.6.8 and 6.1.1.4'
H H 0.0000 0.0000 'International Tables Vol C Tables 4.2.6.8 and 6.1.1.4'
N N 0.0061 0.0033 'International Tables Vol C Tables 4.2.6.8 and 6.1.1.4'
O O 0.0106 0.0060 'International Tables Vol C Tables 4.2.6.8 and 6.1.1.4'
In In -0.7276 1.3100 'International Tables Vol C Tables 4.2.6.8 and 6.1.1.4'
Br Br -0.2901 2.4595 'International Tables Vol C Tables 4.2.6.8 and 6.1.1.4'

loop_
_geom_angle_atom_site_label_1
_geom_angle_atom_site_label_2
_geom_angle_atom_site_label_3
_geom_angle
_geom_angle_site_symmetry_1
_geom_angle_site_symmetry_3
_geom_angle_publ_flag
N1 In1 O1 69.2(5) . . ?
N1 In1 Br4 158.2(4) . . ?
O1 In1 Br4 89.1(3) . . ?
N1 In1 Br3 95.4(4) . . ?
O1 In1 Br3 164.6(3) . . ?
Br4 In1 Br3 106.30(8) . . ?
N1 In1 Br2 87.2(3) . . ?
O1 In1 Br2 86.5(3) . . ?
Br4 In1 Br2 93.56(7) . . ?
Br3 In1 Br2 93.91(8) . . ?
N1 In1 Br1 84.9(3) . . ?
O1 In1 Br1 84.6(3) . . ?
Br4 In1 Br1 91.33(7) . . ?
Br3 In1 Br1 93.33(8) . . ?
Br2 In1 Br1 169.77(9) . . ?
C6 O1 In1 118.3(11) . . ?
C1 N1 C5 119.2(15) . . ?
C1 N1 In1 122.7(12) . . ?
C5 N1 In1 118.1(10) . . ?
N1 C5 C4 123.0(16) . . ?
N1 C5 C6 113.9(15) . . ?
C4 C5 C6 123.0(18) . . ?
C18 N2 C14 125.8(18) . . ?
C18 N2 C19 125.7(18) . . ?
C14 N2 C19 108.5(16) . . ?
C2 C3 C4 120.3(16) . . ?
C2 C3 H3 119.9 . . ?
C4 C3 H3 119.9 . . ?
O1 C6 C7 120.4(15) . . ?
O1 C6 C5 118.0(16) . . ?
C7 C6 C5 121.5(16) . . ?
C5 C4 C3 117.5(18) . . ?
C5 C4 H4 121.2 . . ?
C3 C4 H4 121.2 . . ?
C11 C12 C7 122.5(17) . . ?
C11 C12 H12 118.8 . . ?
C7 C12 H12 118.8 . . ?
C9 C8 C7 120.1(18) . . ?
C9 C8 H8 119.9 . . ?
C7 C8 H8 119.9 . . ?
C24 C19 C20 120.0(19) . . ?
C24 C19 N2 110.7(16) . . ?
C20 C19 N2 129.3(18) . . ?
N1 C1 C2 120.8(18) . . ?
N1 C1 H1 119.6 . . ?
C2 C1 H1 119.6 . . ?
C12 C7 C8 118.2(16) . . ?
C12 C7 C6 117.9(16) . . ?
C8 C7 C6 123.4(17) . . ?
C8 C9 C10 122.1(18) . . ?
C8 C9 H9 119.0 . . ?
C10 C9 H9 119.0 . . ?
C3 C2 C1 119.2(17) . . ?
C3 C2 H2 120.4 . . ?
C1 C2 H2 120.4 . . ?
C12 C11 C10 118.1(18) . . ?
C12 C11 H11 121.0 . . ?
C10 C11 H11 121.0 . . ?
C15 C14 N2 116(2) . . ?
C15 C14 C13 134(2) . . ?
N2 C14 C13 109.5(16) . . ?
C19 C24 C23 122(2) . . ?
C19 C24 C13 107.3(18) . . ?
C23 C24 C13 131(2) . . ?
C9 C10 C11 118.9(17) . . ?
C9 C10 H10 120.5 . . ?
C11 C10 H10 120.5 . . ?
O2 C13 C14 127(2) . . ?
O2 C13 C24 130(2) . . ?
C14 C13 C24 104.0(18) . . ?
C19 C20 C21 117(2) . . ?
C19 C20 H20 121.7 . . ?
C21 C20 H20 121.7 . . ?
C22 C23 C24 117(2) . . ?
C22 C23 H23 121.7 . . ?
C24 C23 H23 121.7 . . ?
C17 C16 C15 122(2) . . ?
C17 C16 H16 119.2 . . ?
C15 C16 H16 119.2 . . ?
C16 C17 C18 122(2) . . ?
C16 C17 H17 118.8 . . ?
C18 C17 H17 118.8 . . ?
C14 C15 C16 117(2) . . ?
C14 C15 H15 121.3 . . ?
C16 C15 H15 121.3 . . ?
N2 C18 C17 117(2) . . ?
N2 C18 H18 121.7 . . ?
C17 C18 H18 121.7 . . ?
C23 C22 C21 125(2) . . ?
C23 C22 H22 117.4 . . ?
C21 C22 H22 117.4 . . ?
C22 C21 C20 120(2) . . ?
C22 C21 H21 119.9 . . ?
C20 C21 H21 119.9 . . ?

loop_
_geom_bond_atom_site_label_1
_geom_bond_atom_site_label_2
_geom_bond_distance
_geom_bond_site_symmetry_2
_geom_bond_publ_flag
In1 N1 2.313(13) . ?
In1 O1 2.344(11) . ?
In1 Br4 2.563(2) . ?
In1 Br3 2.592(2) . ?
In1 Br2 2.623(3) . ?
In1 Br1 2.647(2) . ?
O1 C6 1.251(19) . ?
N1 C1 1.33(2) . ?
N1 C5 1.37(2) . ?
C5 C4 1.38(2) . ?
C5 C6 1.49(2) . ?
N2 C18 1.33(2) . ?
N2 C14 1.41(2) . ?
N2 C19 1.41(2) . ?
C3 C2 1.38(2) . ?
C3 C4 1.39(2) . ?
C3 H3 0.9500 . ?
C6 C7 1.47(2) . ?
C4 H4 0.9500 . ?
C12 C11 1.38(2) . ?
C12 C7 1.39(2) . ?
C12 H12 0.9500 . ?
C8 C9 1.35(2) . ?
C8 C7 1.41(2) . ?
C8 H8 0.9500 . ?
O2 C13 1.18(2) . ?
C19 C24 1.39(3) . ?
C19 C20 1.40(3) . ?
C1 C2 1.41(2) . ?
C1 H1 0.9500 . ?
C9 C10 1.39(3) . ?
C9 H9 0.9500 . ?
C2 H2 0.9500 . ?
C11 C10 1.43(2) . ?
C11 H11 0.9500 . ?
C14 C15 1.41(3) . ?
C14 C13 1.46(3) . ?
C24 C23 1.39(3) . ?
C24 C13 1.52(3) . ?
C10 H10 0.9500 . ?
C20 C21 1.41(3) . ?
C20 H20 0.9500 . ?
C23 C22 1.33(3) . ?
C23 H23 0.9500 . ?
C16 C17 1.33(3) . ?
C16 C15 1.42(3) . ?
C16 H16 0.9500 . ?
C17 C18 1.38(3) . ?
C17 H17 0.9500 . ?
C15 H15 0.9500 . ?
C18 H18 0.9500 . ?
C22 C21 1.34(3) . ?
C22 H22 0.9500 . ?
C21 H21 0.9500 . ?
